data_4349888
loop_
_publ_author_name
'Khistiaeva, Viktoria V.'
'Melnikov, Alexey S.'
'Slavova, Sofia O.'
'Sizov, Vladimir V.'
'Starova, Galina L.'
'Koshevoy, Igor O.'
'Grachova, Elena V.'

_publ_section_title
;
 Heteroleptic \b-diketonate Ln(iii) complexes decorated with pyridyl
 substituted pyridazine ligands: synthesis, structure and luminescence
 properties
;
_journal_issue 12
_journal_name_full 'Inorganic Chemistry Frontiers'
_journal_page_first 3015
_journal_paper_doi 10.1039/C8QI00712H
_journal_volume 5
_journal_year 2018
_chemical_formula_moiety 'C38 H22 F9 N4 O6 S3 Sm'
_chemical_formula_sum 'C38 H22 F9 N4 O6 S3 Sm'
_chemical_formula_weight 1048.12
_space_group_crystal_system monoclinic
_space_group_IT_number 14
_space_group_name_Hall '-P 2yn'
_space_group_name_H-M_alt 'P 1 21/n 1'
_atom_sites_solution_hydrogens geom
_atom_sites_solution_primary direct
_audit_creation_date 2017-02-01
_audit_creation_method
;
Olex2 1.2
(compiled 2017.01.04 svn.r3372 for OlexSys, GUI svn.r5292)
;
_audit_update_record
;
2017-02-03 deposited with the CCDC.
2018-09-19 downloaded from the CCDC.
;
_cell_angle_alpha 90
_cell_angle_beta 94.9294(17)
_cell_angle_gamma 90
_cell_formula_units_Z 4
_cell_length_a 14.8835(3)
_cell_length_b 18.8542(4)
_cell_length_c 15.3188(3)
_cell_measurement_reflns_used 6834
_cell_measurement_temperature 100(2)
_cell_measurement_theta_max 29.3340
_cell_measurement_theta_min 3.0880
_cell_volume 4282.81(15)
_computing_cell_refinement
;
CrysAlisPro, Agilent Technologies,
Version 1.171.36.32 (release 02-08-2013 CrysAlis171 .NET)
(compiled Aug  2 2013,16:46:58)
;
_computing_data_collection
;
CrysAlisPro, Agilent Technologies,
Version 1.171.36.32 (release 02-08-2013 CrysAlis171 .NET)
(compiled Aug  2 2013,16:46:58)
;
_computing_data_reduction
;
CrysAlisPro, Agilent Technologies,
Version 1.171.36.32 (release 02-08-2013 CrysAlis171 .NET)
(compiled Aug  2 2013,16:46:58)
;
_computing_molecular_graphics 'Olex2 (Dolomanov et al., 2009)'
_computing_publication_material 'Olex2 (Dolomanov et al., 2009)'
_computing_structure_refinement 'ShelXL (Sheldrick, 2015)'
_computing_structure_solution 'ShelXS (Sheldrick, 2008)'
_diffrn_ambient_temperature 100(2)
_diffrn_detector_area_resol_mean 16.2096
_diffrn_measured_fraction_theta_full 0.975
_diffrn_measured_fraction_theta_max 0.975
_diffrn_measurement_details
;
#__ type_ start__ end____ width___ exp.time_
  1 omega  -88.00  -53.00   1.0000  150.0000
omega____ theta____ kappa____ phi______ frames
    -      -19.2678  -57.0000   90.0000 35

#__ type_ start__ end____ width___ exp.time_
  2 omega  -22.00   11.00   1.0000  150.0000
omega____ theta____ kappa____ phi______ frames
    -      -19.2678  -99.0000  -60.0000 33

#__ type_ start__ end____ width___ exp.time_
  3 omega  -38.00   50.00   1.0000  150.0000
omega____ theta____ kappa____ phi______ frames
    -      -19.2678   57.0000 -120.0000 88

#__ type_ start__ end____ width___ exp.time_
  4 omega  -92.00  -17.00   1.0000  150.0000
omega____ theta____ kappa____ phi______ frames
    -      -19.2678    0.0000   90.0000 75
;
_diffrn_measurement_device_type 'Xcalibur, Eos'
_diffrn_measurement_method '\w scans'
_diffrn_orient_matrix_UB_11 -0.0002198000
_diffrn_orient_matrix_UB_12 -0.0193344000
_diffrn_orient_matrix_UB_13 0.0397236000
_diffrn_orient_matrix_UB_21 0.0475861000
_diffrn_orient_matrix_UB_22 -0.0031546000
_diffrn_orient_matrix_UB_23 0.0018715000
_diffrn_orient_matrix_UB_31 0.0045403000
_diffrn_orient_matrix_UB_32 0.0321689000
_diffrn_orient_matrix_UB_33 0.0239975000
_diffrn_radiation_monochromator graphite
_diffrn_radiation_type MoK\a
_diffrn_radiation_wavelength 0.71073
_diffrn_reflns_av_R_equivalents 0.0296
_diffrn_reflns_av_unetI/netI 0.0491
_diffrn_reflns_Laue_measured_fraction_full 0.975
_diffrn_reflns_Laue_measured_fraction_max 0.958
_diffrn_reflns_limit_h_max 10
_diffrn_reflns_limit_h_min -19
_diffrn_reflns_limit_k_max 24
_diffrn_reflns_limit_k_min -23
_diffrn_reflns_limit_l_max 19
_diffrn_reflns_limit_l_min -19
_diffrn_reflns_number 19971
_diffrn_reflns_point_group_measured_fraction_full 0.975
_diffrn_reflns_point_group_measured_fraction_max 0.958
_diffrn_reflns_theta_full 25.242
_diffrn_reflns_theta_max 27.499
_diffrn_reflns_theta_min 2.832
_diffrn_source 'Enhance (Mo) X-ray Source'
_exptl_absorpt_coefficient_mu 1.605
_exptl_absorpt_correction_T_max 1.00000
_exptl_absorpt_correction_T_min 0.99555
_exptl_absorpt_correction_type multi-scan
_exptl_absorpt_process_details
;
CrysAlisPro, Agilent Technologies,
Version 1.171.36.32 (release 02-08-2013 CrysAlis171 .NET)
(compiled Aug  2 2013,16:46:58)
Empirical absorption correction using spherical harmonics,
 implemented in SCALE3 ABSPACK scaling algorithm.
;
_exptl_crystal_colour colorless
_exptl_crystal_density_diffrn 1.626
_exptl_crystal_description prizm
_exptl_crystal_F_000 2068
_exptl_crystal_size_max 0.34
_exptl_crystal_size_mid 0.22
_exptl_crystal_size_min 0.16
_refine_diff_density_max 1.084
_refine_diff_density_min -1.151
_refine_diff_density_rms 0.099
_refine_ls_extinction_method none
_refine_ls_goodness_of_fit_ref 1.024
_refine_ls_hydrogen_treatment constr
_refine_ls_matrix_type full
_refine_ls_number_parameters 499
_refine_ls_number_reflns 9421
_refine_ls_number_restraints 34
_refine_ls_restrained_S_all 1.042
_refine_ls_R_factor_all 0.0509
_refine_ls_R_factor_gt 0.0356
_refine_ls_shift/su_max 0.002
_refine_ls_shift/su_mean 0.000
_refine_ls_structure_factor_coef Fsqd
_refine_ls_weighting_details 'w=1/[\s^2^(Fo^2^)+(0.0279P)^2^+4.5032P] where P=(Fo^2^+2Fc^2^)/3'
_refine_ls_weighting_scheme calc
_refine_ls_wR_factor_gt 0.0716
_refine_ls_wR_factor_ref 0.0788
_reflns_Friedel_coverage 0.000
_reflns_number_gt 7554
_reflns_number_total 9421
_reflns_threshold_expression 'I > 2\s(I)'
_cod_data_source_file c8qi00712h2.cif
_cod_data_source_block hst70a
_cod_original_cell_volume 4282.83(14)
_cod_database_code 4349888
_shelx_shelxl_version_number 2014/7
_chemical_oxdiff_formula 'sm1 s3 F9 N4 C38 o6'
_shelx_space_group_comment
;
The symmetry employed for this shelxl refinement is uniquely defined
by the following loop, which should always be used as a source of
symmetry information in preference to the above space-group names.
They are only intended as comments.
;
_reflns_odcompleteness_completeness 96.61
_reflns_odcompleteness_iscentric 1
_reflns_odcompleteness_theta 27.01
_olex2_refinement_description
;
1. Fixed Uiso
 At 1.2 times of:
  All C(H) groups, All C(H,H) groups
2. Restrained distances
 C35-S1
 1.68 with sigma of 0.02
 C35-S1A
 1.68 with sigma of 0.02
 S1-C1
 1.68 with sigma of 0.02
 C35-C3A
 1.46 with sigma of 0.02
 C3A-C1
 1.46 with sigma of 0.02
 C35-C3
 1.46 with sigma of 0.02
 C31-S2
 1.68 with sigma of 0.02
 S2-C19
 1.68 with sigma of 0.02
 C31-S2A
 1.68 with sigma of 0.02
 C31-C21A
 1.46 with sigma of 0.02
 C21A-C19
 1.46 with sigma of 0.02
 C31-C21
 1.46 with sigma of 0.02
 C21-C20
 1.46 with sigma of 0.02
 C23-S3
 1.68 with sigma of 0.02
 S3-C5
 1.68 with sigma of 0.02
 C23-C7
 1.46 with sigma of 0.02
 C23-C7A
 1.46 with sigma of 0.02
 C7A-C5
 1.46 with sigma of 0.02
 C23-S3A
 1.68 with sigma of 0.02
 S3A-C6
 1.68 with sigma of 0.02
 C7-C6
 1.46 with sigma of 0.005
 C7-C23
 1.46 with sigma of 0.005
 S2A-C20
 1.68 with sigma of 0.005
 S1A-C2
 1.68 with sigma of 0.005
 C3-C2
 1.46 with sigma of 0.005
 C3-C35
 1.46 with sigma of 0.005
3. Restrained planarity
 S3A, C23, C7A, C5, C6
 with sigma of 0.1
 S2A, C21A, C31, C20, C19
 with sigma of 0.1
 S1A, C3A, C35, C1, C2
 with sigma of 0.1
 C7A, C23, S3A, C6, C5
 with sigma of 0.1
4. Uiso/Uaniso restraints and constraints
Uanis(C23) = Uanis(S3) = Uanis(C5) = Uanis(C6) = Uanis(C7) = Uanis(S3A) =
Uanis(C7A)
Uanis(C31) = Uanis(C21) = Uanis(S2A) = Uanis(C20) = Uanis(C19) = Uanis(S2) =
Uanis(C21A)
Uanis(C35) = Uanis(S1) = Uanis(C3A) = Uanis(C1) = Uanis(C2) = Uanis(S1A) =
Uanis(C3)
5. Others
 Sof(S1A)=Sof(C3A)=Sof(H3A)=Sof(H1B)=Sof(H2B)=1-FVAR(1)
 Sof(S1)=Sof(C3)=Sof(H3)=Sof(H1A)=Sof(H2A)=FVAR(1)
 Sof(S2A)=Sof(C21A)=Sof(H21A)=Sof(H20A)=Sof(H19A)=1-FVAR(2)
 Sof(S2)=Sof(C21)=Sof(H21)=Sof(H20)=Sof(H19)=FVAR(2)
 Sof(C7A)=Sof(H7A)=Sof(H6B)=Sof(H5B)=Sof(S3A)=1-FVAR(3)
 Sof(S3)=Sof(H6A)=Sof(H5A)=Sof(C7)=Sof(H7)=FVAR(3)
6.a Aromatic/amide H refined with riding coordinates:
 C16(H16), C7A(H7A), C18(H18), C10(H10), C9(H9), C3A(H3A), C3(H3), C6(H6B),
 C6(H6A), C4(H4), C17(H17), C5(H5A), C5(H5B), C7(H7), C8(H8), C12(H12),
 C11(H11), C1(H1A), C1(H1B), C14(H14), C15(H15), C2(H2B), C2(H2A), C13(H13),
 C21A(H21A), C21(H21), C22(H22), C20(H20A), C20(H20), C19(H19), C19(H19A)
;
_olex2_submission_special_instructions 'No special instructions were received'

loop_
_space_group_symop_operation_xyz
'x, y, z'
'-x+1/2, y+1/2, -z+1/2'
'-x, -y, -z'
'x-1/2, -y-1/2, z-1/2'

loop_
_atom_site_label
_atom_site_type_symbol
_atom_site_fract_x
_atom_site_fract_y
_atom_site_fract_z
_atom_site_U_iso_or_equiv
_atom_site_adp_type
_atom_site_occupancy
_atom_site_site_symmetry_order
_atom_site_calc_flag
_atom_site_refinement_flags_posn
_atom_site_refinement_flags_occupancy
_atom_site_disorder_assembly
_atom_site_disorder_group
Sm1 Sm 0.48563(2) 0.32392(2) 0.65160(2) 0.01589(5) Uani 1 1 d . . . .
O4 O 0.51343(16) 0.42388(12) 0.74321(14) 0.0228(5) Uani 1 1 d . . . .
O3 O 0.34432(16) 0.37441(13) 0.68223(14) 0.0243(5) Uani 1 1 d . . . .
C37 C 0.3394(2) 0.19356(19) 0.6824(2) 0.0284(8) Uani 1 1 d . . . .
C29 C 0.5444(2) 0.42084(17) 0.4707(2) 0.0203(7) Uani 1 1 d . . . .
C16 C 0.3240(3) 0.39147(19) 0.3347(2) 0.0274(8) Uani 1 1 d . . . .
H16 H 0.2967 0.4006 0.2789 0.033 Uiso 1 1 calc R . . .
O6 O 0.63310(16) 0.30121(13) 0.71571(14) 0.0236(5) Uani 1 1 d . . . .
O1 O 0.38371(16) 0.22868(12) 0.62974(15) 0.0255(5) Uani 1 1 d . . . .
N2 N 0.57018(19) 0.40869(14) 0.55577(17) 0.0206(6) Uani 1 1 d . . . .
S3 S 0.77625(7) 0.32349(5) 0.85506(6) 0.0304(2) Uani 0.978(3) 1 d D P A 5
C7A C 0.7984(17) 0.3186(15) 0.8416(14) 0.0304(2) Uani 0.022(3) 1 d D P A 6
H7A H 0.7531 0.3442 0.8656 0.036 Uiso 0.022(3) 1 calc R P A 6
O2 O 0.47448(16) 0.26966(13) 0.78831(15) 0.0263(6) Uani 1 1 d . . . .
N4 N 0.8561(2) 0.51184(17) 0.5395(2) 0.0312(7) Uani 1 1 d . . . .
N1 N 0.40677(19) 0.36250(14) 0.50104(17) 0.0202(6) Uani 1 1 d . . . .
O5 O 0.56253(15) 0.25619(13) 0.55010(15) 0.0240(5) Uani 1 1 d . . . .
C36 C 0.4252(2) 0.22396(19) 0.8213(2) 0.0247(8) Uani 1 1 d . . . .
C25 C 0.6460(2) 0.24463(18) 0.5437(2) 0.0232(7) Uani 1 1 d . . . .
C18 C 0.3214(2) 0.34276(18) 0.4778(2) 0.0222(7) Uani 1 1 d . . . .
H18 H 0.2901 0.3187 0.5187 0.027 Uiso 1 1 calc R . . .
C27 C 0.7985(2) 0.47831(18) 0.5889(2) 0.0233(7) Uani 1 1 d . . . .
C10 C 0.9010(3) 0.4829(2) 0.7164(3) 0.0438(11) Uani 1 1 d . . . .
H10 H 0.9166 0.4727 0.7752 0.053 Uiso 1 1 calc R . . .
C30 C 0.4514(2) 0.39809(17) 0.4411(2) 0.0206(7) Uani 1 1 d . . . .
C9 C 0.8182(3) 0.4628(2) 0.6768(2) 0.0308(9) Uani 1 1 d . . . .
H9 H 0.7766 0.4394 0.7084 0.037 Uiso 1 1 calc R . . .
S1 S 0.54722(8) 0.24012(7) 0.96318(7) 0.0303(3) Uani 0.858(3) 1 d D P B 1
S1A S 0.3836(5) 0.1537(5) 0.9676(4) 0.0303(3) Uani 0.142(3) 1 d D P B 2
C3A C 0.5259(13) 0.2314(11) 0.9700(11) 0.0303(3) Uani 0.142(3) 1 d D P B 2
H3A H 0.5692 0.2623 0.9515 0.036 Uiso 0.142(3) 1 calc R P B 2
C3 C 0.4003(3) 0.1670(3) 0.9755(2) 0.0303(3) Uani 0.858(3) 1 d D P B 1
H3 H 0.3444 0.1456 0.9626 0.036 Uiso 0.858(3) 1 calc R P B 1
C6 C 0.9319(3) 0.2746(2) 0.8258(2) 0.0304(2) Uani 1 1 d D . . .
H6B H 0.9936 0.2665 0.8363 0.036 Uiso 0.022(3) 1 calc R P A 6
H6A H 0.9922 0.2613 0.8336 0.036 Uiso 0.978(3) 1 calc R P A 5
C4 C 0.3537(3) 0.18781(19) 0.7724(2) 0.0310(9) Uani 1 1 d . . . .
H4 H 0.3153 0.1593 0.8020 0.037 Uiso 1 1 calc R . . .
C17 C 0.2775(2) 0.35635(19) 0.3959(2) 0.0255(8) Uani 1 1 d . . . .
H17 H 0.2180 0.3421 0.3826 0.031 Uiso 1 1 calc R . . .
C5 C 0.8878(3) 0.30826(19) 0.8875(2) 0.0304(2) Uani 1 1 d D . . .
H5A H 0.9151 0.3217 0.9419 0.036 Uiso 0.978(3) 1 calc R P A 5
H5B H 0.9087 0.3213 0.9442 0.036 Uiso 0.022(3) 1 calc R P A 6
S3A S 0.8789(14) 0.2474(17) 0.7318(16) 0.0304(2) Uani 0.022(3) 1 d D P A 6
C7 C 0.8754(2) 0.2621(2) 0.7476(3) 0.0304(2) Uani 0.978(3) 1 d D P A 5
H7 H 0.8949 0.2409 0.6978 0.036 Uiso 0.978(3) 1 calc R P A 5
C8 C 0.7180(2) 0.2539(2) 0.6056(2) 0.0273(8) Uani 1 1 d . . . .
H8 H 0.7755 0.2423 0.5909 0.033 Uiso 1 1 calc R . . .
C35 C 0.4478(2) 0.2076(2) 0.9141(2) 0.0303(3) Uani 1 1 d D . . .
C12 C 0.9353(3) 0.5315(2) 0.5800(3) 0.0373(10) Uani 1 1 d . . . .
H12 H 0.9757 0.5554 0.5475 0.045 Uiso 1 1 calc R . . .
F1 F 0.2894(2) 0.10663(15) 0.5766(2) 0.0760(9) Uani 1 1 d . . . .
C11 C 0.9607(3) 0.5183(2) 0.6672(3) 0.0456(11) Uani 1 1 d . . . .
H11 H 1.0167 0.5330 0.6924 0.055 Uiso 1 1 calc R . . .
C23 C 0.7857(2) 0.2856(2) 0.7546(2) 0.0304(2) Uani 1 1 d D . . .
C1 C 0.5290(3) 0.2012(2) 1.0595(2) 0.0303(3) Uani 1 1 d D . . .
H1A H 0.5694 0.2049 1.1091 0.036 Uiso 0.858(3) 1 calc R P B 1
H1B H 0.5738 0.2064 1.1053 0.036 Uiso 0.142(3) 1 calc R P B 2
C24 C 0.7076(2) 0.28047(18) 0.6910(2) 0.0221(7) Uani 1 1 d . . . .
F7 F 0.61147(15) 0.16268(12) 0.42826(14) 0.0369(5) Uani 1 1 d . . . .
F8 F 0.65006(15) 0.26867(12) 0.39280(13) 0.0375(5) Uani 1 1 d . . . .
F9 F 0.75043(14) 0.19512(12) 0.44789(13) 0.0363(5) Uani 1 1 d . . . .
N3 N 0.65195(19) 0.42689(15) 0.59190(18) 0.0212(6) Uani 1 1 d . . . .
C33 C 0.3222(2) 0.41237(19) 0.7454(2) 0.0229(7) Uani 1 1 d . . . .
C38 C 0.2612(3) 0.1520(2) 0.6358(3) 0.0423(11) Uani 1 1 d . . . .
C14 C 0.6042(3) 0.45395(19) 0.4176(2) 0.0285(8) Uani 1 1 d . . . .
H14 H 0.5872 0.4625 0.3587 0.034 Uiso 1 1 calc R . . .
C26 C 0.6651(2) 0.2173(2) 0.4531(2) 0.0290(8) Uani 1 1 d . . . .
C28 C 0.7099(2) 0.45864(17) 0.5422(2) 0.0209(7) Uani 1 1 d . . . .
C15 C 0.4121(3) 0.41291(19) 0.3579(2) 0.0263(8) Uani 1 1 d . . . .
H15 H 0.4444 0.4370 0.3178 0.032 Uiso 1 1 calc R . . .
F2 F 0.20413(17) 0.19558(14) 0.59066(18) 0.0584(8) Uani 1 1 d . . . .
C2 C 0.4513(2) 0.1644(2) 1.0587(2) 0.0303(3) Uani 1 1 d D . . .
H2B H 0.4352 0.1444 1.1106 0.036 Uiso 0.142(3) 1 calc R P B 2
H2A H 0.4330 0.1400 1.1069 0.036 Uiso 0.858(3) 1 calc R P B 1
C13 C 0.6878(2) 0.47342(19) 0.4535(2) 0.0280(8) Uani 1 1 d . . . .
H13 H 0.7287 0.4958 0.4200 0.034 Uiso 1 1 calc R . . .
S2 S 0.63979(11) 0.49541(10) 0.86834(12) 0.0344(3) Uani 0.711(3) 1 d D P C 3
S2A S 0.4808(3) 0.5720(3) 0.9152(3) 0.0344(3) Uani 0.289(3) 1 d D P C 4
C21A C 0.6208(10) 0.5066(9) 0.8724(10) 0.0344(3) Uani 0.289(3) 1 d D P C 4
H21A H 0.6587 0.4775 0.8431 0.041 Uiso 0.289(3) 1 calc R P C 4
C21 C 0.4990(5) 0.5621(4) 0.9145(5) 0.0344(3) Uani 0.711(3) 1 d D P C 3
H21 H 0.4400 0.5764 0.9201 0.041 Uiso 0.711(3) 1 calc R P C 3
F3 F 0.2138(2) 0.11458(18) 0.68879(19) 0.0845(12) Uani 1 1 d . . . .
C22 C 0.3764(2) 0.45199(19) 0.8037(2) 0.0246(8) Uani 1 1 d . . . .
H22 H 0.3504 0.4761 0.8481 0.030 Uiso 1 1 calc R . . .
C31 C 0.5250(3) 0.5050(2) 0.8586(2) 0.0344(3) Uani 1 1 d D . . .
C20 C 0.5795(2) 0.5939(2) 0.9609(2) 0.0344(3) Uani 1 1 d D . . .
H20A H 0.5844 0.6301 1.0023 0.041 Uiso 0.289(3) 1 calc R P C 4
H20 H 0.5789 0.6319 0.9996 0.041 Uiso 0.711(3) 1 calc R P C 3
C32 C 0.4711(2) 0.45732(17) 0.7985(2) 0.0213(7) Uani 1 1 d . . . .
C19 C 0.6532(3) 0.5607(2) 0.9396(2) 0.0344(3) Uani 1 1 d D . . .
H19 H 0.7101 0.5738 0.9641 0.041 Uiso 0.711(3) 1 calc R P C 3
H19A H 0.7123 0.5691 0.9618 0.041 Uiso 0.289(3) 1 calc R P C 4
F5 F 0.18528(15) 0.34810(13) 0.75265(14) 0.0378(5) Uani 1 1 d . . . .
F6 F 0.19514(16) 0.44644(12) 0.82381(15) 0.0428(6) Uani 1 1 d . . . .
C34 C 0.2198(3) 0.4136(2) 0.7523(2) 0.0306(9) Uani 1 1 d . . . .
F4 F 0.17754(16) 0.44677(16) 0.68278(16) 0.0581(8) Uani 1 1 d . . . .

loop_
_atom_site_aniso_label
_atom_site_aniso_U_11
_atom_site_aniso_U_22
_atom_site_aniso_U_33
_atom_site_aniso_U_23
_atom_site_aniso_U_13
_atom_site_aniso_U_12
Sm1 0.01410(8) 0.01827(9) 0.01491(9) 0.00007(7) -0.00097(6) -0.00231(7)
O4 0.0228(13) 0.0248(13) 0.0208(12) -0.0029(10) 0.0021(10) -0.0007(11)
O3 0.0197(12) 0.0322(14) 0.0209(12) -0.0026(11) 0.0004(10) -0.0003(11)
C37 0.0204(18) 0.027(2) 0.036(2) 0.0055(16) -0.0062(15) -0.0028(16)
C29 0.0209(17) 0.0200(17) 0.0203(17) 0.0018(14) 0.0030(13) 0.0029(15)
C16 0.035(2) 0.0253(19) 0.0202(18) -0.0018(15) -0.0079(15) 0.0015(17)
O6 0.0207(12) 0.0298(13) 0.0193(12) 0.0007(10) -0.0033(10) -0.0015(11)
O1 0.0231(13) 0.0252(13) 0.0271(13) 0.0023(11) -0.0038(10) -0.0040(11)
N2 0.0208(15) 0.0194(14) 0.0218(15) -0.0007(12) 0.0023(12) -0.0019(12)
S3 0.0326(5) 0.0307(5) 0.0258(5) 0.0018(4) -0.0102(3) -0.0041(4)
C7A 0.0326(5) 0.0307(5) 0.0258(5) 0.0018(4) -0.0102(3) -0.0041(4)
O2 0.0247(13) 0.0306(14) 0.0230(13) 0.0080(11) -0.0013(10) -0.0084(11)
N4 0.0232(16) 0.0319(18) 0.0395(18) 0.0003(15) 0.0075(14) -0.0045(14)
N1 0.0208(15) 0.0196(14) 0.0203(14) -0.0020(12) 0.0015(11) -0.0005(12)
O5 0.0161(12) 0.0302(13) 0.0248(13) -0.0068(11) -0.0036(9) 0.0051(11)
C36 0.0183(17) 0.0282(19) 0.0278(19) 0.0057(15) 0.0025(14) 0.0018(16)
C25 0.0192(17) 0.0251(18) 0.0246(18) -0.0031(15) -0.0027(14) 0.0043(15)
C18 0.0203(17) 0.0232(18) 0.0227(18) -0.0018(14) -0.0011(14) 0.0000(15)
C27 0.0172(17) 0.0217(17) 0.0317(19) -0.0010(15) 0.0067(14) 0.0002(15)
C10 0.034(2) 0.058(3) 0.038(2) 0.007(2) -0.0082(18) -0.008(2)
C30 0.0205(17) 0.0207(17) 0.0200(17) 0.0009(14) -0.0011(13) 0.0013(15)
C9 0.0224(19) 0.036(2) 0.033(2) 0.0023(17) 0.0010(15) -0.0043(17)
S1 0.0281(5) 0.0400(6) 0.0227(5) 0.0035(4) 0.0020(4) -0.0012(5)
S1A 0.0281(5) 0.0400(6) 0.0227(5) 0.0035(4) 0.0020(4) -0.0012(5)
C3A 0.0281(5) 0.0400(6) 0.0227(5) 0.0035(4) 0.0020(4) -0.0012(5)
C3 0.0281(5) 0.0400(6) 0.0227(5) 0.0035(4) 0.0020(4) -0.0012(5)
C6 0.0326(5) 0.0307(5) 0.0258(5) 0.0018(4) -0.0102(3) -0.0041(4)
C4 0.0233(19) 0.031(2) 0.038(2) 0.0130(17) -0.0031(16) -0.0087(17)
C17 0.0224(18) 0.0238(18) 0.0291(19) -0.0054(15) -0.0039(15) 0.0000(16)
C5 0.0326(5) 0.0307(5) 0.0258(5) 0.0018(4) -0.0102(3) -0.0041(4)
S3A 0.0326(5) 0.0307(5) 0.0258(5) 0.0018(4) -0.0102(3) -0.0041(4)
C7 0.0326(5) 0.0307(5) 0.0258(5) 0.0018(4) -0.0102(3) -0.0041(4)
C8 0.0181(18) 0.037(2) 0.0261(19) -0.0056(16) -0.0043(14) 0.0049(16)
C35 0.0281(5) 0.0400(6) 0.0227(5) 0.0035(4) 0.0020(4) -0.0012(5)
C12 0.0218(19) 0.041(2) 0.050(3) -0.001(2) 0.0109(18) -0.0087(19)
F1 0.073(2) 0.0514(18) 0.097(2) -0.0261(17) -0.0287(18) -0.0182(17)
C11 0.021(2) 0.060(3) 0.054(3) -0.003(2) -0.0038(18) -0.013(2)
C23 0.0326(5) 0.0307(5) 0.0258(5) 0.0018(4) -0.0102(3) -0.0041(4)
C1 0.0281(5) 0.0400(6) 0.0227(5) 0.0035(4) 0.0020(4) -0.0012(5)
C24 0.0209(18) 0.0212(17) 0.0230(18) 0.0040(14) -0.0046(14) -0.0011(15)
F7 0.0299(12) 0.0433(14) 0.0366(12) -0.0192(10) -0.0016(10) 0.0006(11)
F8 0.0379(13) 0.0492(14) 0.0245(11) 0.0005(10) -0.0019(10) 0.0116(12)
F9 0.0205(11) 0.0531(15) 0.0345(12) -0.0118(11) -0.0026(9) 0.0134(11)
N3 0.0185(14) 0.0216(15) 0.0238(15) -0.0004(12) 0.0031(12) -0.0026(12)
C33 0.0225(18) 0.0268(18) 0.0196(17) 0.0036(15) 0.0028(14) 0.0014(16)
C38 0.036(2) 0.043(2) 0.045(3) 0.019(2) -0.0168(19) -0.014(2)
C14 0.030(2) 0.031(2) 0.0240(19) 0.0089(16) 0.0026(15) -0.0010(17)
C26 0.0166(18) 0.037(2) 0.032(2) -0.0088(17) -0.0054(15) 0.0060(17)
C28 0.0188(17) 0.0185(17) 0.0258(18) 0.0005(14) 0.0036(14) 0.0020(14)
C15 0.031(2) 0.0260(19) 0.0215(18) 0.0022(15) 0.0006(15) 0.0015(17)
F2 0.0362(15) 0.0561(17) 0.0767(19) 0.0211(14) -0.0311(13) -0.0143(13)
C2 0.0281(5) 0.0400(6) 0.0227(5) 0.0035(4) 0.0020(4) -0.0012(5)
C13 0.0251(19) 0.0286(19) 0.031(2) 0.0092(16) 0.0074(15) -0.0003(17)
S2 0.0366(7) 0.0355(7) 0.0304(5) -0.0076(5) -0.0009(5) -0.0058(6)
S2A 0.0366(7) 0.0355(7) 0.0304(5) -0.0076(5) -0.0009(5) -0.0058(6)
C21A 0.0366(7) 0.0355(7) 0.0304(5) -0.0076(5) -0.0009(5) -0.0058(6)
C21 0.0366(7) 0.0355(7) 0.0304(5) -0.0076(5) -0.0009(5) -0.0058(6)
F3 0.072(2) 0.101(3) 0.075(2) 0.0425(18) -0.0319(16) -0.069(2)
C22 0.0260(19) 0.0284(19) 0.0198(17) -0.0002(15) 0.0041(14) 0.0027(16)
C31 0.0366(7) 0.0355(7) 0.0304(5) -0.0076(5) -0.0009(5) -0.0058(6)
C20 0.0366(7) 0.0355(7) 0.0304(5) -0.0076(5) -0.0009(5) -0.0058(6)
C32 0.0282(18) 0.0184(16) 0.0169(16) 0.0018(13) -0.0001(14) -0.0003(15)
C19 0.0366(7) 0.0355(7) 0.0304(5) -0.0076(5) -0.0009(5) -0.0058(6)
F5 0.0296(12) 0.0479(14) 0.0370(13) -0.0045(11) 0.0085(10) -0.0107(11)
F6 0.0378(14) 0.0461(14) 0.0483(14) -0.0084(12) 0.0245(11) -0.0009(12)
C34 0.027(2) 0.041(2) 0.0247(19) 0.0085(17) 0.0081(16) 0.0027(18)
F4 0.0239(12) 0.102(2) 0.0499(15) 0.0428(15) 0.0093(11) 0.0157(14)

loop_
_atom_type_symbol
_atom_type_description
_atom_type_scat_dispersion_real
_atom_type_scat_dispersion_imag
_atom_type_scat_source
C C 0.0033 0.0016 'International Tables Vol C Tables 4.2.6.8 and 6.1.1.4'
N N 0.0061 0.0033 'International Tables Vol C Tables 4.2.6.8 and 6.1.1.4'
O O 0.0106 0.0060 'International Tables Vol C Tables 4.2.6.8 and 6.1.1.4'
F F 0.0171 0.0103 'International Tables Vol C Tables 4.2.6.8 and 6.1.1.4'
S S 0.1246 0.1234 'International Tables Vol C Tables 4.2.6.8 and 6.1.1.4'
Sm Sm -0.1638 3.4418 'International Tables Vol C Tables 4.2.6.8 and 6.1.1.4'
H H 0.0000 0.0000 'International Tables Vol C Tables 4.2.6.8 and 6.1.1.4'

loop_
_geom_angle_atom_site_label_1
_geom_angle_atom_site_label_2
_geom_angle_atom_site_label_3
_geom_angle
O4 Sm1 O3 71.24(8)
O4 Sm1 O6 77.83(8)
O4 Sm1 N2 76.95(8)
O4 Sm1 N1 110.25(8)
O4 Sm1 O5 138.23(8)
O3 Sm1 N2 110.27(8)
O3 Sm1 N1 74.04(8)
O6 Sm1 O3 142.27(8)
O6 Sm1 N2 82.38(9)
O6 Sm1 N1 138.68(8)
O6 Sm1 O5 72.12(8)
O1 Sm1 O4 140.30(8)
O1 Sm1 O3 76.40(8)
O1 Sm1 O6 118.96(8)
O1 Sm1 N2 137.17(8)
O1 Sm1 N1 81.43(8)
O1 Sm1 O5 80.68(8)
N2 Sm1 N1 61.67(9)
O2 Sm1 O4 80.81(8)
O2 Sm1 O3 82.40(8)
O2 Sm1 O6 71.65(8)
O2 Sm1 O1 72.59(8)
O2 Sm1 N2 148.78(9)
O2 Sm1 N1 148.36(9)
O2 Sm1 O5 115.06(8)
O5 Sm1 O3 145.30(8)
O5 Sm1 N2 70.98(8)
O5 Sm1 N1 77.08(8)
C32 O4 Sm1 136.2(2)
C33 O3 Sm1 131.6(2)
O1 C37 C4 129.1(3)
O1 C37 C38 112.7(3)
C4 C37 C38 118.2(3)
N2 C29 C30 115.4(3)
N2 C29 C14 119.7(3)
C14 C29 C30 124.9(3)
C17 C16 H16 120.6
C17 C16 C15 118.9(3)
C15 C16 H16 120.6
C24 O6 Sm1 137.6(2)
C37 O1 Sm1 132.0(2)
C29 N2 Sm1 123.1(2)
N3 N2 Sm1 113.31(19)
N3 N2 C29 122.0(3)
C23 S3 C5 92.20(18)
C5 C7A H7A 122.6
C5 C7A C23 114.9(18)
C23 C7A H7A 122.6
C36 O2 Sm1 137.8(2)
C12 N4 C27 116.5(3)
C18 N1 Sm1 120.2(2)
C18 N1 C30 117.7(3)
C30 N1 Sm1 121.9(2)
C25 O5 Sm1 132.0(2)
O2 C36 C4 123.3(3)
O2 C36 C35 116.0(3)
C4 C36 C35 120.6(3)
O5 C25 C8 129.1(3)
O5 C25 C26 112.7(3)
C8 C25 C26 118.2(3)
N1 C18 H18 118.3
N1 C18 C17 123.4(3)
C17 C18 H18 118.3
N4 C27 C9 123.6(3)
N4 C27 C28 115.2(3)
C9 C27 C28 121.2(3)
C9 C10 H10 120.5
C9 C10 C11 118.9(4)
C11 C10 H10 120.5
N1 C30 C29 115.8(3)
N1 C30 C15 122.0(3)
C15 C30 C29 122.2(3)
C27 C9 H9 120.8
C10 C9 C27 118.4(3)
C10 C9 H9 120.8
C1 S1 C35 91.75(18)
C35 S1A C2 90.4(3)
C35 C3A H3A 123.6
C35 C3A C1 112.7(14)
C1 C3A H3A 123.6
C35 C3 H3 124.8
C2 C3 H3 124.8
C2 C3 C35 110.3(4)
C5 C6 H6B 119.1
C5 C6 H6A 123.9
C5 C6 S3A 121.8(7)
C5 C6 C7 112.2(4)
S3A C6 H6B 119.1
C7 C6 H6A 123.9
C37 C4 C36 122.2(3)
C37 C4 H4 118.9
C36 C4 H4 118.9
C16 C17 C18 118.5(3)
C16 C17 H17 120.7
C18 C17 H17 120.7
S3 C5 H5A 123.5
C7A C5 H5B 129.2
C6 C5 S3 113.1(3)
C6 C5 C7A 101.7(10)
C6 C5 H5A 123.5
C6 C5 H5B 129.2
C23 S3A C6 91.6(10)
C6 C7 H7 124.0
C23 C7 C6 112.1(4)
C23 C7 H7 124.0
C25 C8 H8 118.7
C25 C8 C24 122.5(3)
C24 C8 H8 118.7
C36 C35 S1 117.9(2)
C36 C35 S1A 120.9(3)
C3A C35 C36 127.7(8)
C3A C35 S1A 111.3(9)
C3 C35 C36 131.2(3)
C3 C35 S1 110.9(3)
N4 C12 H12 118.0
N4 C12 C11 123.9(4)
C11 C12 H12 118.0
C10 C11 H11 120.7
C12 C11 C10 118.6(4)
C12 C11 H11 120.7
C7A C23 S3A 109.7(12)
C7 C23 S3 110.4(3)
C7 C23 C24 129.1(3)
C24 C23 S3 120.4(3)
C24 C23 C7A 132.0(10)
C24 C23 S3A 118.3(7)
S1 C1 H1A 122.7
C3A C1 H1B 128.3
C2 C1 S1 114.7(3)
C2 C1 C3A 103.3(9)
C2 C1 H1A 122.7
C2 C1 H1B 128.3
O6 C24 C8 123.5(3)
O6 C24 C23 116.7(3)
C8 C24 C23 119.7(3)
N2 N3 C28 119.1(3)
O3 C33 C22 128.8(3)
O3 C33 C34 112.6(3)
C22 C33 C34 118.5(3)
F1 C38 C37 111.9(4)
F2 C38 C37 110.6(3)
F2 C38 F1 105.4(4)
F3 C38 C37 114.2(3)
F3 C38 F1 106.8(4)
F3 C38 F2 107.3(4)
C29 C14 H14 120.4
C13 C14 C29 119.1(3)
C13 C14 H14 120.4
F7 C26 C25 111.4(3)
F7 C26 F8 107.4(3)
F7 C26 F9 106.6(3)
F8 C26 C25 110.4(3)
F8 C26 F9 106.6(3)
F9 C26 C25 114.1(3)
N3 C28 C27 115.1(3)
N3 C28 C13 122.1(3)
C13 C28 C27 122.7(3)
C16 C15 H15 120.3
C30 C15 C16 119.5(3)
C30 C15 H15 120.3
S1A C2 H2B 119.1
C3 C2 H2A 123.8
C1 C2 S1A 121.9(4)
C1 C2 C3 112.3(3)
C1 C2 H2B 119.1
C1 C2 H2A 123.8
C14 C13 C28 117.9(3)
C14 C13 H13 121.1
C28 C13 H13 121.1
C19 S2 C31 92.4(2)
C20 S2A C31 91.9(3)
C31 C21A H21A 124.0
C31 C21A C19 112.0(11)
C19 C21A H21A 124.0
C31 C21 H21 125.0
C31 C21 C20 110.0(5)
C20 C21 H21 125.0
C33 C22 H22 119.0
C33 C22 C32 122.1(3)
C32 C22 H22 119.0
C21A C31 S2A 109.7(7)
C21A C31 C32 126.1(7)
C21 C31 S2 110.0(4)
C21 C31 C32 131.6(4)
C32 C31 S2 118.3(3)
C32 C31 S2A 124.0(3)
S2A C20 H20A 119.7
C21 C20 H20 124.9
C19 C20 S2A 120.6(3)
C19 C20 C21 110.2(4)
C19 C20 H20A 119.7
C19 C20 H20 124.9
O4 C32 C22 123.8(3)
O4 C32 C31 116.5(3)
C22 C32 C31 119.7(3)
S2 C19 H19 121.3
C21A C19 H19A 127.3
C20 C19 S2 117.4(3)
C20 C19 C21A 105.4(7)
C20 C19 H19 121.3
C20 C19 H19A 127.3
F5 C34 C33 111.7(3)
F5 C34 F4 106.2(3)
F6 C34 C33 114.0(3)
F6 C34 F5 107.0(3)
F6 C34 F4 106.9(3)
F4 C34 C33 110.6(3)

loop_
_geom_bond_atom_site_label_1
_geom_bond_atom_site_label_2
_geom_bond_distance
Sm1 O4 2.365(2)
Sm1 O3 2.392(2)
Sm1 O6 2.365(2)
Sm1 O1 2.356(2)
Sm1 N2 2.571(3)
Sm1 O2 2.349(2)
Sm1 N1 2.600(3)
Sm1 O5 2.380(2)
O4 C32 1.266(4)
O3 C33 1.269(4)
C37 O1 1.272(4)
C37 C4 1.380(5)
C37 C38 1.529(5)
C29 N2 1.346(4)
C29 C30 1.482(5)
C29 C14 1.403(5)
C16 H16 0.9300
C16 C17 1.382(5)
C16 C15 1.389(5)
O6 C24 1.264(4)
N2 N3 1.338(4)
S3 C5 1.715(4)
S3 C23 1.713(4)
C7A H7A 0.9300
C7A C5 1.46(2)
C7A C23 1.47(2)
O2 C36 1.265(4)
N4 C27 1.350(4)
N4 C12 1.336(5)
N1 C18 1.342(4)
N1 C30 1.357(4)
O5 C25 1.274(4)
C36 C4 1.422(5)
C36 C35 1.466(5)
C25 C8 1.379(5)
C25 C26 1.529(5)
C18 H18 0.9300
C18 C17 1.388(5)
C27 C9 1.385(5)
C27 C28 1.492(5)
C10 H10 0.9300
C10 C9 1.379(5)
C10 C11 1.385(6)
C30 C15 1.385(5)
C9 H9 0.9300
S1 C35 1.715(4)
S1 C1 1.691(4)
S1A C35 1.659(8)
S1A C2 1.663(4)
C3A H3A 0.9300
C3A C35 1.454(18)
C3A C1 1.482(18)
C3 H3 0.9300
C3 C35 1.443(4)
C3 C2 1.428(4)
C6 H6B 0.9300
C6 H6A 0.9300
C6 C5 1.354(5)
C6 S3A 1.663(19)
C6 C7 1.424(4)
C4 H4 0.9300
C17 H17 0.9300
C5 H5A 0.9300
C5 H5B 0.9300
S3A C23 1.627(19)
C7 H7 0.9300
C7 C23 1.419(4)
C8 H8 0.9300
C8 C24 1.422(5)
C12 H12 0.9300
C12 C11 1.379(6)
F1 C38 1.340(5)
C11 H11 0.9300
C23 C24 1.455(5)
C1 H1A 0.9300
C1 H1B 0.9300
C1 C2 1.348(5)
F7 C26 1.339(4)
F8 C26 1.343(4)
F9 C26 1.346(4)
N3 C28 1.340(4)
C33 C22 1.372(5)
C33 C34 1.538(5)
C38 F2 1.332(5)
C38 F3 1.324(5)
C14 H14 0.9300
C14 C13 1.367(5)
C28 C13 1.398(5)
C15 H15 0.9300
C2 H2B 0.9300
C2 H2A 0.9300
C13 H13 0.9300
S2 C31 1.713(4)
S2 C19 1.646(4)
S2A C31 1.695(6)
S2A C20 1.625(4)
C21A H21A 0.9300
C21A C31 1.424(15)
C21A C19 1.500(15)
C21 H21 0.9300
C21 C31 1.447(8)
C21 C20 1.468(8)
C22 H22 0.9300
C22 C32 1.422(5)
C31 C32 1.475(5)
C20 H20A 0.9300
C20 H20 0.9300
C20 C19 1.327(5)
C19 H19 0.9300
C19 H19A 0.9300
F5 C34 1.337(4)
F6 C34 1.337(4)
C34 F4 1.344(4)

loop_
_geom_torsion_atom_site_label_1
_geom_torsion_atom_site_label_2
_geom_torsion_atom_site_label_3
_geom_torsion_atom_site_label_4
_geom_torsion
Sm1 O4 C32 C22 -18.0(5)
Sm1 O4 C32 C31 163.2(2)
Sm1 O3 C33 C22 19.4(5)
Sm1 O3 C33 C34 -162.4(2)
Sm1 O6 C24 C8 -9.0(5)
Sm1 O6 C24 C23 170.2(2)
Sm1 N2 N3 C28 166.5(2)
Sm1 O2 C36 C4 1.8(6)
Sm1 O2 C36 C35 179.7(2)
Sm1 N1 C18 C17 -174.6(3)
Sm1 N1 C30 C29 -6.9(4)
Sm1 N1 C30 C15 173.9(2)
Sm1 O5 C25 C8 17.3(6)
Sm1 O5 C25 C26 -162.1(2)
O3 C33 C22 C32 2.0(6)
O3 C33 C34 F5 51.4(4)
O3 C33 C34 F6 172.8(3)
O3 C33 C34 F4 -66.7(4)
C29 N2 N3 C28 0.5(5)
C29 C30 C15 C16 -178.6(3)
C29 C14 C13 C28 0.5(5)
O1 C37 C4 C36 0.6(6)
O1 C37 C38 F1 58.2(4)
O1 C37 C38 F2 -59.1(5)
O1 C37 C38 F3 179.7(4)
N2 C29 C30 N1 -5.4(4)
N2 C29 C30 C15 173.8(3)
N2 C29 C14 C13 -0.1(5)
N2 N3 C28 C27 178.7(3)
N2 N3 C28 C13 -0.1(5)
S3 C23 C24 O6 -4.1(5)
S3 C23 C24 C8 175.1(3)
C7A C23 C24 O6 -8.4(17)
C7A C23 C24 C8 170.8(16)
O2 C36 C4 C37 8.1(6)
O2 C36 C35 S1 -10.3(5)
O2 C36 C35 S1A 174.9(5)
O2 C36 C35 C3A -7.8(11)
O2 C36 C35 C3 170.1(5)
N4 C27 C9 C10 0.3(6)
N4 C27 C28 N3 -178.5(3)
N4 C27 C28 C13 0.2(5)
N4 C12 C11 C10 -0.2(7)
N1 C18 C17 C16 0.6(5)
N1 C30 C15 C16 0.6(5)
O5 C25 C8 C24 -0.8(6)
O5 C25 C26 F7 -50.3(4)
O5 C25 C26 F8 68.9(4)
O5 C25 C26 F9 -171.1(3)
C25 C8 C24 O6 -3.9(6)
C25 C8 C24 C23 176.9(4)
C18 N1 C30 C29 178.0(3)
C18 N1 C30 C15 -1.2(5)
C27 N4 C12 C11 1.2(6)
C27 C28 C13 C14 -179.1(3)
C30 C29 N2 Sm1 15.8(4)
C30 C29 N2 N3 -179.5(3)
C30 C29 C14 C13 178.9(3)
C30 N1 C18 C17 0.6(5)
C9 C27 C28 N3 1.4(5)
C9 C27 C28 C13 -179.9(3)
C9 C10 C11 C12 -0.8(7)
S1 C1 C2 C3 -0.6(5)
C3A C1 C2 S1A 6.6(10)
C6 S3A C23 C7A -1.9(9)
C6 S3A C23 C24 179.5(7)
C6 C7 C23 S3 1.4(5)
C6 C7 C23 C24 -177.9(4)
C4 C37 O1 Sm1 -18.6(6)
C4 C37 C38 F1 -120.8(4)
C4 C37 C38 F2 122.0(4)
C4 C37 C38 F3 0.8(6)
C4 C36 C35 S1 167.6(3)
C4 C36 C35 S1A -7.1(6)
C4 C36 C35 C3A 170.2(10)
C4 C36 C35 C3 -11.9(7)
C17 C16 C15 C30 0.6(5)
C5 S3 C23 C7 -0.3(3)
C5 S3 C23 C24 179.0(3)
C5 C7A C23 S3A -1.8(13)
C5 C7A C23 C24 176.5(9)
C5 C6 S3A C23 6(2)
C5 C6 C7 C23 -2.1(5)
S3A C6 C5 C7A -7(3)
S3A C23 C24 O6 169.8(15)
S3A C23 C24 C8 -11.0(16)
C7 C6 C5 S3 1.8(4)
C7 C23 C24 O6 175.1(4)
C7 C23 C24 C8 -5.6(6)
C8 C25 C26 F7 130.2(4)
C8 C25 C26 F8 -110.6(4)
C8 C25 C26 F9 9.4(5)
C35 C36 C4 C37 -169.8(4)
C35 S1 C1 C2 -0.2(3)
C35 S1A C2 C1 -5.8(6)
C35 C3A C1 C2 -4.1(14)
C35 C3 C2 C1 1.3(6)
C12 N4 C27 C9 -1.2(5)
C12 N4 C27 C28 178.6(3)
C11 C10 C9 C27 0.7(6)
C23 S3 C5 C6 -0.9(3)
C23 C7A C5 C6 5(2)
C1 S1 C35 C36 -178.7(3)
C1 S1 C35 C3 0.9(4)
C1 C3A C35 C36 -177.0(7)
C1 C3A C35 S1A 0.6(14)
N3 C28 C13 C14 -0.4(5)
C33 C22 C32 O4 -3.5(5)
C33 C22 C32 C31 175.2(3)
C38 C37 O1 Sm1 162.6(3)
C38 C37 C4 C36 179.4(4)
C14 C29 N2 Sm1 -165.1(2)
C14 C29 N2 N3 -0.4(5)
C14 C29 C30 N1 175.5(3)
C14 C29 C30 C15 -5.3(5)
C26 C25 C8 C24 178.6(3)
C28 C27 C9 C10 -179.5(4)
C15 C16 C17 C18 -1.2(5)
C2 S1A C35 C36 -179.8(4)
C2 S1A C35 C3A 2.5(9)
C2 C3 C35 C36 178.2(4)
C2 C3 C35 S1 -1.4(6)
S2 C31 C32 O4 -16.0(4)
S2 C31 C32 C22 165.1(3)
S2A C31 C32 O4 160.7(4)
S2A C31 C32 C22 -18.1(5)
S2A C20 C19 C21A 0.0(8)
C21A C31 C32 O4 -13.4(9)
C21A C31 C32 C22 167.8(9)
C21 C31 C32 O4 163.8(6)
C21 C31 C32 C22 -15.1(8)
C21 C20 C19 S2 1.1(6)
C22 C33 C34 F5 -130.3(3)
C22 C33 C34 F6 -8.8(5)
C22 C33 C34 F4 111.7(4)
C31 S2 C19 C20 -0.6(4)
C31 S2A C20 C19 3.2(5)
C31 C21A C19 C20 -4.2(12)
C31 C21 C20 C19 -1.0(8)
C20 S2A C31 C21A -5.4(8)
C20 S2A C31 C32 179.7(3)
C20 C21 C31 S2 0.6(7)
C20 C21 C31 C32 -179.2(4)
C19 S2 C31 C21 0.0(5)
C19 S2 C31 C32 179.8(3)
C19 C21A C31 S2A 6.4(12)
C19 C21A C31 C32 -178.7(6)
C34 C33 C22 C32 -176.0(3)
